data_7039567
loop_
_publ_author_name
'Rasmussen, Maren'
'N\"ather, Christian'
'van Leusen, Jan'
'Warzok, Ulrike'
'Schalley, Christoph A.'
'K\"ogerler, Paul'
'Bensch, Wolfgang'

_publ_section_title
;
 Small, beautiful and magnetically exotic: {V4W2}- and {V4W4}-type
 polyoxometalates.
;
_journal_issue 26
_journal_name_full 'Dalton transactions (Cambridge, England : 2003)'
_journal_page_first 10519
_journal_page_last 10522
_journal_paper_doi 10.1039/c6dt02282k
_journal_volume 45
_journal_year 2016
_chemical_formula_sum 'C16 H64 N12 O26 V4 W4'
_chemical_formula_weight 1779.95
_chemical_name_systematic
; 
 ? 
;
_space_group_IT_number 14
_symmetry_cell_setting monoclinic
_symmetry_space_group_name_Hall '-P 2yn'
_symmetry_space_group_name_H-M 'P 1 21/n 1'
_atom_sites_solution_hydrogens geom
_atom_sites_solution_primary direct
_atom_sites_solution_secondary difmap
_audit_creation_method SHELXL-97
_audit_update_record
;
2016-04-21 deposited with the CCDC.
2016-06-16 downloaded from the CCDC.
;
_cell_angle_alpha 90.00
_cell_angle_beta 101.296(6)
_cell_angle_gamma 90.00
_cell_formula_units_Z 4
_cell_length_a 13.1608(7)
_cell_length_b 12.6983(7)
_cell_length_c 27.5889(13)
_cell_measurement_reflns_used 8000
_cell_measurement_temperature 180(2)
_cell_measurement_theta_max 52
_cell_measurement_theta_min 4
_cell_volume 4521.3(4)
_computing_cell_refinement 'X-Area (STOE)'
_computing_data_collection 'X-Area (STOE)'
_computing_data_reduction 'X-Area (STOE)'
_computing_structure_refinement 'SHELXL-97 (Sheldrick, 1997)'
_computing_structure_solution 'SHELXS-97 (Sheldrick, 1990)'
_diffrn_ambient_temperature 180(2)
_diffrn_measured_fraction_theta_full 0.989
_diffrn_measured_fraction_theta_max 0.989
_diffrn_measurement_device_type 'STOE IPDS-1'
_diffrn_measurement_method 'Phi scans'
_diffrn_radiation_monochromator graphite
_diffrn_radiation_source 'fine-focus sealed tube'
_diffrn_radiation_type MoK\a
_diffrn_radiation_wavelength 0.71073
_diffrn_reflns_av_R_equivalents 0.0530
_diffrn_reflns_av_sigmaI/netI 0.0450
_diffrn_reflns_limit_h_max 14
_diffrn_reflns_limit_h_min -16
_diffrn_reflns_limit_k_max 15
_diffrn_reflns_limit_k_min -15
_diffrn_reflns_limit_l_max 33
_diffrn_reflns_limit_l_min -33
_diffrn_reflns_number 26122
_diffrn_reflns_theta_full 25.98
_diffrn_reflns_theta_max 25.98
_diffrn_reflns_theta_min 2.25
_diffrn_standards_decay_% 0
_diffrn_standards_interval_time 0
_diffrn_standards_number 0
_exptl_absorpt_coefficient_mu 11.015
_exptl_absorpt_correction_T_max 0.378
_exptl_absorpt_correction_T_min 0.308
_exptl_absorpt_correction_type numerical
_exptl_absorpt_process_details 'X-Red and X-Shape'
_exptl_crystal_colour orange-red
_exptl_crystal_density_diffrn 2.615
_exptl_crystal_density_method 'not measured'
_exptl_crystal_description block
_exptl_crystal_F_000 3360
_exptl_crystal_size_max 0.11
_exptl_crystal_size_mid 0.10
_exptl_crystal_size_min 0.09
_refine_diff_density_max 2.013
_refine_diff_density_min -2.368
_refine_diff_density_rms 0.272
_refine_ls_extinction_coef 0.00039(4)
_refine_ls_extinction_expression Fc^*^=kFc[1+0.001xFc^2^\l^3^/sin(2\q)]^-1/4^
_refine_ls_extinction_method SHELXL
_refine_ls_goodness_of_fit_ref 0.978
_refine_ls_hydrogen_treatment constr
_refine_ls_matrix_type full
_refine_ls_number_parameters 566
_refine_ls_number_reflns 8769
_refine_ls_number_restraints 0
_refine_ls_restrained_S_all 0.978
_refine_ls_R_factor_all 0.0493
_refine_ls_R_factor_gt 0.0359
_refine_ls_shift/su_max 0.002
_refine_ls_shift/su_mean 0.000
_refine_ls_structure_factor_coef Fsqd
_refine_ls_weighting_details 'calc w=1/[\s^2^(Fo^2^)+(0.0595P)^2^+0.0000P] where P=(Fo^2^+2Fc^2^)/3'
_refine_ls_weighting_scheme calc
_refine_ls_wR_factor_gt 0.0839
_refine_ls_wR_factor_ref 0.0891
_reflns_number_gt 7083
_reflns_number_total 8769
_reflns_threshold_expression >2sigma(I)
_cod_data_source_file c6dt02282k2.cif
_cod_data_source_block mr222tt
_cod_depositor_comments 'Adding full bibliography for 7039566--7039567.cif.'
_cod_original_sg_symbol_H-M 'P 21/n'
_cod_database_code 7039567

loop_
_symmetry_equiv_pos_as_xyz
'x, y, z'
'-x+1/2, y+1/2, -z+1/2'
'-x, -y, -z'
'x-1/2, -y-1/2, z-1/2'

loop_
_atom_site_label
_atom_site_type_symbol
_atom_site_fract_x
_atom_site_fract_y
_atom_site_fract_z
_atom_site_U_iso_or_equiv
_atom_site_adp_type
_atom_site_occupancy
_atom_site_symmetry_multiplicity
_atom_site_calc_flag
_atom_site_refinement_flags
W1 W 0.42794(2) 0.38915(2) 0.562496(11) 0.00967(9) Uani 1 1 d .
W2 W 0.48935(2) 0.15226(2) 0.617126(11) 0.01033(9) Uani 1 1 d .
W3 W 0.30728(2) 0.28481(2) 0.651705(11) 0.01106(9) Uani 1 1 d .
W4 W 0.55030(2) 0.38798(2) 0.675573(11) 0.01035(9) Uani 1 1 d .
V1 V 0.51396(10) 0.18447(9) 0.49018(5) 0.0121(3) Uani 1 1 d .
V2 V 0.15075(10) 0.40064(10) 0.54299(5) 0.0149(3) Uani 1 1 d .
V3 V 0.37329(10) 0.46577(10) 0.75315(5) 0.0154(3) Uani 1 1 d .
V4 V 0.71797(10) 0.16690(9) 0.71316(5) 0.0122(3) Uani 1 1 d .
O1 O 0.3623(4) 0.2388(4) 0.58971(18) 0.0096(10) Uani 1 1 d .
O2 O 0.5496(4) 0.3164(4) 0.60877(19) 0.0093(10) Uani 1 1 d .
O3 O 0.4561(4) 0.2385(4) 0.67629(19) 0.0120(10) Uani 1 1 d .
O4 O 0.4093(4) 0.4198(4) 0.63330(18) 0.0102(10) Uani 1 1 d .
O5 O 0.4939(4) 0.5044(4) 0.55578(19) 0.0134(11) Uani 1 1 d .
O6 O 0.4246(4) 0.0368(4) 0.6281(2) 0.0164(11) Uani 1 1 d .
O7 O 0.2482(4) 0.1675(4) 0.6620(2) 0.0162(11) Uani 1 1 d .
O8 O 0.6146(4) 0.5029(4) 0.6633(2) 0.0148(11) Uani 1 1 d .
O9 O 0.4530(4) 0.3097(4) 0.51149(19) 0.0144(11) Uani 1 1 d .
O10 O 0.5120(4) 0.1268(4) 0.5554(2) 0.0133(11) Uani 1 1 d .
O11 O 0.2943(4) 0.4248(4) 0.5384(2) 0.0163(11) Uani 1 1 d .
O12 O 0.2018(4) 0.3514(4) 0.6105(2) 0.0183(12) Uani 1 1 d .
O13 O 0.3060(4) 0.3574(4) 0.7076(2) 0.0159(11) Uani 1 1 d .
O14 O 0.5015(4) 0.4312(4) 0.7294(2) 0.0157(11) Uani 1 1 d .
O15 O 0.6592(4) 0.3077(4) 0.7054(2) 0.0161(11) Uani 1 1 d .
O16 O 0.6180(4) 0.1267(4) 0.6543(2) 0.0136(11) Uani 1 1 d .
O17 O 0.4198(5) 0.1240(4) 0.4537(2) 0.0217(13) Uani 1 1 d .
O18 O 0.1027(4) 0.5162(4) 0.5486(2) 0.0214(12) Uani 1 1 d .
O19 O 0.3861(5) 0.4123(5) 0.8076(2) 0.0272(14) Uani 1 1 d .
O20 O 0.8271(4) 0.1759(5) 0.6954(2) 0.0226(13) Uani 1 1 d .
N1 N 0.6260(5) 0.0637(5) 0.4829(3) 0.0177(14) Uani 1 1 d .
H1N H 0.6075 0.0032 0.4973 0.021 Uiso 1 1 calc R
H2N H 0.6210 0.0499 0.4498 0.021 Uiso 1 1 calc R
C1 C 0.7340(8) 0.0857(7) 0.5040(4) 0.036(2) Uani 1 1 d .
H1A H 0.7699 0.1096 0.4776 0.044 Uiso 1 1 calc R
H1B H 0.7683 0.0205 0.5186 0.044 Uiso 1 1 calc R
C2 C 0.7420(8) 0.1701(7) 0.5435(4) 0.031(2) Uani 1 1 d .
H2A H 0.7298 0.1380 0.5746 0.037 Uiso 1 1 calc R
H2B H 0.8128 0.2000 0.5500 0.037 Uiso 1 1 calc R
N2 N 0.6668(4) 0.2543(4) 0.5285(2) 0.0160(13) Uani 1 1 d .
H3N H 0.6490 0.2683 0.5585 0.019 Uiso 1 1 d R
C3 C 0.6990(4) 0.3375(4) 0.4961(2) 0.0213(17) Uani 1 1 d R
H3A H 0.6672 0.4054 0.5024 0.026 Uiso 1 1 calc R
H3B H 0.7753 0.3460 0.5044 0.026 Uiso 1 1 calc R
C4 C 0.6672(7) 0.3100(7) 0.4425(4) 0.0243(19) Uani 1 1 d .
H4A H 0.6758 0.3718 0.4217 0.029 Uiso 1 1 calc R
H4B H 0.7107 0.2519 0.4339 0.029 Uiso 1 1 calc R
N3 N 0.5578(6) 0.2776(5) 0.4336(3) 0.0212(15) Uani 1 1 d .
H4N H 0.5435 0.2402 0.4045 0.025 Uiso 1 1 calc R
H5N H 0.5173 0.3372 0.4294 0.025 Uiso 1 1 calc R
N11 N 0.1100(6) 0.4071(6) 0.4636(3) 0.0216(15) Uani 1 1 d .
H6N H 0.0463 0.4390 0.4548 0.026 Uiso 1 1 calc R
H7N H 0.1575 0.4487 0.4522 0.026 Uiso 1 1 calc R
C11 C 0.1055(8) 0.3029(8) 0.4384(3) 0.030(2) Uani 1 1 d .
H11A H 0.1153 0.3121 0.4040 0.036 Uiso 1 1 calc R
H11B H 0.0372 0.2697 0.4376 0.036 Uiso 1 1 calc R
C12 C 0.1900(8) 0.2344(7) 0.4666(4) 0.029(2) Uani 1 1 d .
H12A H 0.1852 0.1626 0.4523 0.034 Uiso 1 1 calc R
H12B H 0.2587 0.2640 0.4647 0.034 Uiso 1 1 calc R
N12 N 0.1773(5) 0.2302(5) 0.5181(3) 0.0195(14) Uani 1 1 d .
H8N H 0.2319 0.2216 0.5442 0.023 Uiso 1 1 d R
C13 C 0.0979(8) 0.1559(7) 0.5266(4) 0.032(2) Uani 1 1 d .
H13A H 0.1308 0.0892 0.5400 0.038 Uiso 1 1 calc R
H13B H 0.0501 0.1403 0.4951 0.038 Uiso 1 1 calc R
C14 C 0.0381(8) 0.2033(7) 0.5630(4) 0.033(2) Uani 1 1 d .
H14A H -0.0254 0.1618 0.5635 0.039 Uiso 1 1 calc R
H14B H 0.0812 0.2035 0.5967 0.039 Uiso 1 1 calc R
N13 N 0.0104(5) 0.3140(6) 0.5462(3) 0.0237(16) Uani 1 1 d .
H9N H -0.0246 0.3463 0.5679 0.028 Uiso 1 1 calc R
H10N H -0.0322 0.3130 0.5155 0.028 Uiso 1 1 calc R
N21 N 0.4391(6) 0.6129(6) 0.7855(3) 0.0255(16) Uani 1 1 d .
H11N H 0.4101 0.6276 0.8125 0.031 Uiso 1 1 calc R
H12N H 0.5089 0.6029 0.7968 0.031 Uiso 1 1 calc R
C21 C 0.4255(7) 0.7078(7) 0.7524(4) 0.028(2) Uani 1 1 d .
H21A H 0.3617 0.7462 0.7557 0.033 Uiso 1 1 calc R
H21B H 0.4852 0.7559 0.7618 0.033 Uiso 1 1 calc R
C22 C 0.4179(7) 0.6716(7) 0.7004(4) 0.0263(19) Uani 1 1 d .
H22A H 0.3942 0.7305 0.6775 0.032 Uiso 1 1 calc R
H22B H 0.4871 0.6492 0.6953 0.032 Uiso 1 1 calc R
N22 N 0.3454(5) 0.5838(5) 0.6895(3) 0.0166(13) Uani 1 1 d .
H13N H 0.3665 0.5344 0.6692 0.020 Uiso 1 1 d R
C23 C 0.2345(8) 0.6120(7) 0.6746(4) 0.028(2) Uani 1 1 d .
H23A H 0.1983 0.5585 0.6514 0.034 Uiso 1 1 calc R
H23B H 0.2279 0.6809 0.6574 0.034 Uiso 1 1 calc R
C24 C 0.1853(8) 0.6180(7) 0.7198(4) 0.029(2) Uani 1 1 d .
H24A H 0.2074 0.6833 0.7385 0.034 Uiso 1 1 calc R
H24B H 0.1088 0.6193 0.7096 0.034 Uiso 1 1 calc R
N23 N 0.2184(5) 0.5232(6) 0.7519(3) 0.0202(14) Uani 1 1 d .
H14N H 0.1726 0.4693 0.7414 0.024 Uiso 1 1 calc R
H15N H 0.2128 0.5396 0.7837 0.024 Uiso 1 1 calc R
N31 N 0.7303(5) -0.0008(5) 0.7279(3) 0.0173(14) Uani 1 1 d .
H16N H 0.7159 -0.0362 0.6982 0.021 Uiso 1 1 calc R
H17N H 0.7977 -0.0159 0.7425 0.021 Uiso 1 1 calc R
C31 C 0.6606(7) -0.0413(6) 0.7602(3) 0.0211(17) Uani 1 1 d .
H31A H 0.6945 -0.0338 0.7953 0.025 Uiso 1 1 calc R
H31B H 0.6459 -0.1169 0.7533 0.025 Uiso 1 1 calc R
C32 C 0.5604(6) 0.0210(6) 0.7500(3) 0.0158(15) Uani 1 1 d .
H32A H 0.5220 0.0067 0.7160 0.019 Uiso 1 1 calc R
H32B H 0.5161 0.0006 0.7735 0.019 Uiso 1 1 calc R
N32 N 0.5875(5) 0.1339(5) 0.7556(2) 0.0148(13) Uani 1 1 d .
H18N H 0.5320 0.1681 0.7366 0.018 Uiso 1 1 d R
C33 C 0.6115(7) 0.1686(7) 0.8075(3) 0.0205(17) Uani 1 1 d .
H33A H 0.6291 0.1070 0.8295 0.025 Uiso 1 1 calc R
H33B H 0.5503 0.2038 0.8161 0.025 Uiso 1 1 calc R
C34 C 0.7025(7) 0.2448(6) 0.8147(3) 0.0187(16) Uani 1 1 d .
H34A H 0.6794 0.3144 0.8005 0.022 Uiso 1 1 calc R
H34B H 0.7312 0.2540 0.8504 0.022 Uiso 1 1 calc R
N33 N 0.7822(5) 0.2010(5) 0.7896(2) 0.0190(14) Uani 1 1 d .
H19N H 0.8087 0.1402 0.8054 0.023 Uiso 1 1 calc R
H20N H 0.8356 0.2485 0.7915 0.023 Uiso 1 1 calc R
O21 O 0.4366(7) 0.1377(5) 0.3497(3) 0.041(2) Uani 1 1 d .
O22 O 0.7129(6) 0.5273(7) 0.5870(3) 0.0423(19) Uani 1 1 d .
O23 O -0.1444(6) 0.3543(6) 0.6229(3) 0.0399(17) Uani 1 1 d .
O24 O 0.2528(11) -0.0988(9) 0.6242(6) 0.102(5) Uani 1 1 d .
O25 O 0.0562(7) 0.4160(9) 0.6673(4) 0.061(3) Uani 1 1 d .
O26 O 0.7306(13) -0.0355(12) 0.6181(5) 0.043(4) Uani 0.50 1 d P
O27 O 0.056(2) 0.0273(17) 0.3877(8) 0.081(7) Uani 0.50 1 d P

loop_
_atom_site_aniso_label
_atom_site_aniso_U_11
_atom_site_aniso_U_22
_atom_site_aniso_U_33
_atom_site_aniso_U_23
_atom_site_aniso_U_13
_atom_site_aniso_U_12
W1 0.01198(15) 0.00712(14) 0.00976(15) 0.00069(10) 0.00176(11) 0.00082(10)
W2 0.01347(15) 0.00700(14) 0.01002(15) 0.00027(10) 0.00107(11) 0.00075(10)
W3 0.01239(15) 0.01046(14) 0.01060(15) 0.00026(10) 0.00291(11) -0.00062(10)
W4 0.01205(15) 0.00854(14) 0.01003(15) -0.00093(10) 0.00104(11) 0.00007(10)
V1 0.0175(6) 0.0082(5) 0.0098(6) -0.0019(4) 0.0012(5) -0.0002(5)
V2 0.0121(6) 0.0169(6) 0.0155(7) 0.0018(5) 0.0023(5) 0.0036(5)
V3 0.0180(6) 0.0158(6) 0.0132(6) -0.0032(5) 0.0051(5) 0.0002(5)
V4 0.0115(6) 0.0118(6) 0.0132(6) 0.0016(5) 0.0019(5) 0.0010(5)
O1 0.011(2) 0.008(2) 0.010(2) -0.0003(18) 0.0021(19) -0.0038(18)
O2 0.009(2) 0.004(2) 0.015(3) 0.0010(18) 0.001(2) -0.0031(18)
O3 0.015(3) 0.009(2) 0.012(3) 0.0016(19) 0.001(2) -0.0011(19)
O4 0.013(2) 0.011(2) 0.007(2) -0.0016(18) 0.004(2) -0.0045(19)
O5 0.023(3) 0.010(2) 0.010(3) 0.0025(19) 0.008(2) 0.003(2)
O6 0.020(3) 0.013(2) 0.015(3) 0.001(2) 0.001(2) 0.001(2)
O7 0.020(3) 0.017(3) 0.012(3) 0.001(2) 0.006(2) -0.003(2)
O8 0.022(3) 0.010(2) 0.011(3) 0.0001(19) 0.000(2) 0.001(2)
O9 0.016(3) 0.015(2) 0.011(3) 0.004(2) -0.001(2) 0.003(2)
O10 0.019(3) 0.009(2) 0.013(3) -0.0021(19) 0.004(2) 0.003(2)
O11 0.022(3) 0.011(2) 0.015(3) 0.008(2) 0.003(2) 0.002(2)
O12 0.016(3) 0.020(3) 0.020(3) 0.001(2) 0.007(2) -0.003(2)
O13 0.017(3) 0.015(2) 0.016(3) -0.001(2) 0.005(2) -0.002(2)
O14 0.020(3) 0.014(2) 0.014(3) -0.001(2) 0.004(2) 0.001(2)
O15 0.014(3) 0.017(3) 0.017(3) -0.005(2) 0.003(2) -0.009(2)
O16 0.019(3) 0.009(2) 0.012(3) -0.0014(19) 0.001(2) 0.003(2)
O17 0.027(3) 0.019(3) 0.018(3) -0.007(2) 0.001(3) -0.001(2)
O18 0.016(3) 0.020(3) 0.027(3) 0.000(2) -0.001(2) 0.004(2)
O19 0.033(4) 0.033(3) 0.017(3) -0.001(3) 0.008(3) 0.006(3)
O20 0.018(3) 0.027(3) 0.023(3) 0.000(2) 0.004(2) 0.002(2)
N1 0.018(3) 0.013(3) 0.023(4) -0.003(3) 0.005(3) -0.002(3)
C1 0.040(6) 0.017(4) 0.050(6) -0.013(4) 0.005(5) 0.006(4)
C2 0.034(5) 0.018(4) 0.031(5) -0.007(4) -0.015(4) 0.008(4)
N2 0.011(3) 0.018(3) 0.019(3) -0.003(3) 0.004(3) 0.002(2)
C3 0.024(4) 0.012(4) 0.028(5) 0.000(3) 0.006(4) -0.003(3)
C4 0.026(4) 0.018(4) 0.035(5) 0.003(4) 0.018(4) 0.005(3)
N3 0.037(4) 0.010(3) 0.018(3) 0.001(3) 0.008(3) -0.003(3)
N11 0.016(3) 0.028(4) 0.019(4) 0.004(3) -0.002(3) 0.004(3)
C11 0.032(5) 0.044(5) 0.013(4) -0.005(4) 0.001(4) 0.005(4)
C12 0.032(5) 0.027(5) 0.028(5) -0.002(4) 0.008(4) 0.007(4)
N12 0.017(3) 0.020(3) 0.018(3) -0.005(3) -0.005(3) -0.002(3)
C13 0.041(6) 0.018(4) 0.040(6) -0.001(4) 0.016(5) -0.001(4)
C14 0.030(5) 0.024(4) 0.046(6) 0.005(4) 0.010(4) -0.008(4)
N13 0.015(3) 0.026(4) 0.029(4) 0.004(3) 0.001(3) 0.004(3)
N21 0.025(4) 0.027(4) 0.025(4) -0.011(3) 0.004(3) -0.005(3)
C21 0.026(4) 0.017(4) 0.041(5) -0.015(4) 0.006(4) -0.010(3)
C22 0.022(4) 0.027(4) 0.035(5) 0.005(4) 0.019(4) -0.001(4)
N22 0.027(4) 0.009(3) 0.016(3) -0.001(2) 0.012(3) 0.003(3)
C23 0.033(5) 0.026(4) 0.028(5) 0.002(4) 0.010(4) -0.001(4)
C24 0.026(5) 0.027(4) 0.032(5) 0.000(4) 0.004(4) 0.006(4)
N23 0.021(4) 0.022(3) 0.020(4) 0.001(3) 0.009(3) 0.006(3)
N31 0.022(3) 0.008(3) 0.021(4) 0.000(2) 0.002(3) 0.006(2)
C31 0.026(4) 0.013(3) 0.026(4) 0.003(3) 0.007(4) -0.001(3)
C32 0.017(4) 0.015(4) 0.015(4) -0.005(3) 0.003(3) -0.008(3)
N32 0.016(3) 0.015(3) 0.012(3) 0.002(2) -0.002(3) 0.001(2)
C33 0.021(4) 0.024(4) 0.015(4) 0.000(3) 0.001(3) -0.003(3)
C34 0.027(4) 0.015(4) 0.014(4) -0.003(3) 0.002(3) -0.001(3)
N33 0.022(4) 0.019(3) 0.013(3) 0.004(3) -0.002(3) 0.000(3)
O21 0.065(5) 0.022(3) 0.026(4) -0.009(3) -0.016(4) 0.022(3)
O22 0.027(4) 0.076(5) 0.025(4) -0.007(4) 0.007(3) -0.009(4)
O23 0.033(4) 0.054(4) 0.035(4) -0.013(3) 0.011(3) -0.010(3)
O24 0.131(10) 0.068(7) 0.142(12) -0.069(7) 0.114(10) -0.063(7)
O25 0.046(5) 0.088(7) 0.055(6) -0.026(5) 0.022(4) -0.005(5)
O26 0.056(10) 0.039(8) 0.028(8) -0.006(6) -0.005(7) 0.013(7)
O27 0.101(17) 0.069(13) 0.051(12) 0.010(10) -0.038(12) -0.018(12)

loop_
_atom_type_symbol
_atom_type_description
_atom_type_scat_dispersion_real
_atom_type_scat_dispersion_imag
_atom_type_scat_source
C C 0.0033 0.0016 'International Tables Vol C Tables 4.2.6.8 and 6.1.1.4'
H H 0.0000 0.0000 'International Tables Vol C Tables 4.2.6.8 and 6.1.1.4'
N N 0.0061 0.0033 'International Tables Vol C Tables 4.2.6.8 and 6.1.1.4'
O O 0.0106 0.0060 'International Tables Vol C Tables 4.2.6.8 and 6.1.1.4'
V V 0.3005 0.5294 'International Tables Vol C Tables 4.2.6.8 and 6.1.1.4'
W W -0.8490 6.8722 'International Tables Vol C Tables 4.2.6.8 and 6.1.1.4'

loop_
_geom_angle_atom_site_label_1
_geom_angle_atom_site_label_2
_geom_angle_atom_site_label_3
_geom_angle
O5 W1 O11 102.7(2)
O5 W1 O9 102.5(2)
O11 W1 O9 99.5(2)
O5 W1 O4 95.6(2)
O11 W1 O4 90.8(2)
O9 W1 O4 156.6(2)
O5 W1 O2 95.8(2)
O11 W1 O2 156.9(2)
O9 W1 O2 89.6(2)
O4 W1 O2 73.7(2)
O5 W1 O1 166.7(2)
O11 W1 O1 85.8(2)
O9 W1 O1 85.9(2)
O4 W1 O1 73.85(19)
O2 W1 O1 73.71(18)
O5 W1 W4 86.65(17)
O11 W1 W4 128.49(18)
O9 W1 W4 128.10(16)
O4 W1 W4 37.71(14)
O2 W1 W4 38.46(14)
O1 W1 W4 80.05(12)
O6 W2 O10 100.8(2)
O6 W2 O16 100.6(2)
O10 W2 O16 101.0(2)
O6 W2 O1 97.2(2)
O10 W2 O1 91.3(2)
O16 W2 O1 156.1(2)
O6 W2 O3 97.0(2)
O10 W2 O3 158.1(2)
O16 W2 O3 88.1(2)
O1 W2 O3 73.9(2)
O6 W2 O2 169.4(2)
O10 W2 O2 86.8(2)
O16 W2 O2 85.2(2)
O1 W2 O2 75.01(18)
O3 W2 O2 74.13(19)
O6 W2 W3 88.35(18)
O10 W2 W3 129.76(16)
O16 W2 W3 125.94(17)
O1 W2 W3 38.51(15)
O3 W2 W3 37.86(14)
O2 W2 W3 81.06(13)
O7 W3 O13 102.7(3)
O7 W3 O12 101.0(3)
O13 W3 O12 99.4(3)
O7 W3 O3 97.5(2)
O13 W3 O3 91.9(2)
O12 W3 O3 155.6(2)
O7 W3 O1 97.7(2)
O13 W3 O1 156.5(2)
O12 W3 O1 87.8(2)
O3 W3 O1 73.9(2)
O7 W3 O4 168.9(2)
O13 W3 O4 84.9(2)
O12 W3 O4 85.6(2)
O3 W3 O4 73.87(19)
O1 W3 O4 73.34(18)
O7 W3 W2 89.06(19)
O13 W3 W2 130.81(18)
O12 W3 W2 125.27(19)
O3 W3 W2 38.99(15)
O1 W3 W2 37.47(13)
O4 W3 W2 79.82(13)
O8 W4 O14 99.7(2)
O8 W4 O15 100.7(2)
O14 W4 O15 99.9(2)
O8 W4 O4 98.3(2)
O14 W4 O4 88.9(2)
O15 W4 O4 157.3(2)
O8 W4 O2 96.4(2)
O14 W4 O2 158.2(2)
O15 W4 O2 91.3(2)
O4 W4 O2 74.30(19)
O8 W4 O3 169.5(2)
O14 W4 O3 88.0(2)
O15 W4 O3 84.9(2)
O4 W4 O3 74.45(19)
O2 W4 O3 74.40(19)
O8 W4 W1 88.70(17)
O14 W4 W1 127.01(17)
O15 W4 W1 129.93(17)
O4 W4 W1 38.23(14)
O2 W4 W1 38.62(13)
O3 W4 W1 80.90(13)
O17 V1 O9 105.4(3)
O17 V1 O10 104.3(3)
O9 V1 O10 87.0(2)
O17 V1 N3 95.3(3)
O9 V1 N3 87.4(3)
O10 V1 N3 160.4(3)
O17 V1 N1 93.4(3)
O9 V1 N1 161.1(2)
O10 V1 N1 87.2(3)
N3 V1 N1 92.2(3)
O17 V1 N2 166.8(3)
O9 V1 N2 85.3(2)
O10 V1 N2 83.5(2)
N3 V1 N2 77.4(2)
N1 V1 N2 76.2(2)
O18 V2 O11 105.5(3)
O18 V2 O12 105.5(3)
O11 V2 O12 87.4(2)
O18 V2 N11 92.2(3)
O11 V2 N11 88.8(3)
O12 V2 N11 162.2(3)
O18 V2 N13 96.0(3)
O11 V2 N13 158.6(3)
O12 V2 N13 86.3(3)
N11 V2 N13 90.9(3)
O18 V2 N12 163.7(3)
O11 V2 N12 85.6(2)
O12 V2 N12 86.6(2)
N11 V2 N12 75.8(3)
N13 V2 N12 73.6(3)
O19 V3 O13 104.6(3)
O19 V3 O14 105.8(3)
O13 V3 O14 86.5(2)
O19 V3 N23 94.7(3)
O13 V3 N23 85.4(3)
O14 V3 N23 159.2(3)
O19 V3 N21 91.1(3)
O13 V3 N21 164.1(3)
O14 V3 N21 91.7(3)
N23 V3 N21 90.9(3)
O19 V3 N22 163.0(3)
O13 V3 N22 89.0(2)
O14 V3 N22 84.9(2)
N23 V3 N22 75.9(3)
N21 V3 N22 75.1(3)
O20 V4 O15 105.1(3)
O20 V4 O16 105.2(3)
O15 V4 O16 87.7(2)
O20 V4 N33 94.6(3)
O15 V4 N33 89.7(2)
O16 V4 N33 159.9(3)
O20 V4 N31 95.1(3)
O15 V4 N31 159.7(3)
O16 V4 N31 85.0(2)
N33 V4 N31 90.7(3)
O20 V4 N32 165.5(3)
O15 V4 N32 84.4(2)
O16 V4 N32 85.8(2)
N33 V4 N32 74.2(3)
N31 V4 N32 76.2(3)
W2 O1 W3 104.0(2)
W2 O1 W1 103.8(2)
W3 O1 W1 104.6(2)
W4 O2 W1 102.9(2)
W4 O2 W2 104.9(2)
W1 O2 W2 103.38(19)
W3 O3 W2 103.1(2)
W3 O3 W4 104.3(2)
W2 O3 W4 103.5(2)
W4 O4 W1 104.1(2)
W4 O4 W3 103.5(2)
W1 O4 W3 104.7(2)
W1 O9 V1 147.9(3)
W2 O10 V1 146.5(3)
W1 O11 V2 145.4(3)
W3 O12 V2 145.3(3)
W3 O13 V3 146.4(3)
W4 O14 V3 143.2(3)
W4 O15 V4 145.7(3)
W2 O16 V4 145.3(3)
C1 N1 V1 117.2(5)
N1 C1 C2 110.4(8)
N2 C2 C1 111.5(7)
C2 N2 C3 115.5(5)
C2 N2 V1 109.6(4)
C3 N2 V1 109.05(14)
C4 C3 N2 111.7(4)
N3 C4 C3 107.8(7)
C4 N3 V1 115.5(5)
C11 N11 V2 114.8(5)
N11 C11 C12 108.4(7)
N12 C12 C11 108.0(8)
C13 N12 C12 113.7(7)
C13 N12 V2 113.6(6)
C12 N12 V2 107.9(5)
N12 C13 C14 109.4(7)
N13 C14 C13 107.1(8)
C14 N13 V2 109.3(5)
C21 N21 V3 116.8(5)
C22 C21 N21 108.3(7)
N22 C22 C21 110.5(7)
C22 N22 C23 116.2(7)
C22 N22 V3 110.0(5)
C23 N22 V3 112.0(5)
N22 C23 C24 109.9(8)
N23 C24 C23 108.8(7)
C24 N23 V3 116.3(6)
C31 N31 V4 114.8(5)
N31 C31 C32 108.9(6)
N32 C32 C31 107.7(6)
C33 N32 C32 113.3(6)
C33 N32 V4 113.6(5)
C32 N32 V4 108.1(5)
N32 C33 C34 109.4(7)
N33 C34 C33 108.2(6)
C34 N33 V4 110.8(5)

loop_
_geom_bond_atom_site_label_1
_geom_bond_atom_site_label_2
_geom_bond_distance
W1 O5 1.729(5)
W1 O11 1.812(5)
W1 O9 1.813(5)
W1 O4 2.053(5)
W1 O2 2.061(5)
W1 O1 2.283(5)
W1 W4 3.2183(4)
W2 O6 1.751(5)
W2 O10 1.814(5)
W2 O16 1.829(5)
W2 O1 2.020(5)
W2 O3 2.082(5)
W2 O2 2.257(5)
W2 W3 3.2218(4)
W3 O7 1.730(5)
W3 O13 1.799(6)
W3 O12 1.821(6)
W3 O3 2.030(5)
W3 O1 2.068(5)
W3 O4 2.295(5)
W4 O8 1.753(5)
W4 O14 1.815(6)
W4 O15 1.819(6)
W4 O4 2.029(5)
W4 O2 2.054(5)
W4 O3 2.269(5)
V1 O17 1.628(6)
V1 O9 1.924(6)
V1 O10 1.948(6)
V1 N3 2.127(7)
V1 N1 2.164(7)
V1 N2 2.263(5)
V2 O18 1.617(6)
V2 O11 1.942(6)
V2 O12 1.954(6)
V2 N11 2.152(7)
V2 N13 2.167(7)
V2 N12 2.318(7)
V3 O19 1.627(6)
V3 O13 1.955(6)
V3 O14 1.975(6)
V3 N23 2.159(7)
V3 N21 2.175(7)
V3 N22 2.283(7)
V4 O20 1.610(6)
V4 O15 1.943(6)
V4 O16 1.947(5)
V4 N33 2.158(7)
V4 N31 2.167(6)
V4 N32 2.299(7)
N1 C1 1.453(12)
C1 C2 1.518(13)
C2 N2 1.461(10)
N2 C3 1.4984
C3 C4 1.497(11)
C4 N3 1.471(12)
N11 C11 1.489(12)
C11 C12 1.503(13)
C12 N12 1.463(12)
N12 C13 1.461(12)
C13 C14 1.516(15)
C14 N13 1.503(11)
N21 C21 1.500(13)
C21 C22 1.492(14)
C22 N22 1.460(11)
N22 C23 1.480(12)
C23 C24 1.516(14)
C24 N23 1.507(11)
N31 C31 1.490(11)
C31 C32 1.516(11)
C32 N32 1.479(9)
N32 C33 1.471(10)
C33 C34 1.521(11)
C34 N33 1.473(11)
